data_7035488
loop_
_publ_author_name
'Yang, Wenxue'
'Zhao, Ke-Qing'
'Redshaw, Carl'
'Elsegood, Mark R. J.'

_publ_section_title
;
 Molybdenum complexes derived from the oxydianiline [(2-NH2C6H4)2O]:
 synthesis, characterization and \e-caprolactone ROP capability.
;
_journal_issue 29
_journal_name_full 'Dalton transactions (Cambridge, England : 2003)'
_journal_page_first 13133
_journal_page_last 13140
_journal_paper_doi 10.1039/c5dt01799h
_journal_volume 44
_journal_year 2015
_chemical_formula_moiety 'C63 H72 Cl3 Mo4 N11 O6 Si, 2(C2 H3 N)'
_chemical_formula_sum 'C67 H78 Cl3 Mo4 N13 O6 Si'
_chemical_formula_weight 1679.62
_chemical_name_systematic
; 
 ? 
;
_space_group_crystal_system monoclinic
_space_group_IT_number 14
_space_group_name_Hall '-P 2ybc'
_space_group_name_H-M_alt 'P 1 21/c 1'
_symmetry_space_group_name_Hall '-P 2ybc'
_symmetry_space_group_name_H-M 'P 1 21/c 1'
_atom_sites_solution_hydrogens mixed
_atom_sites_solution_primary direct
_atom_sites_solution_secondary difmap
_audit_creation_method SHELXL-2014
_audit_update_record
;
2015-04-22 deposited with the CCDC.
2015-06-18 downloaded from the CCDC.
;
_cell_angle_alpha 90
_cell_angle_beta 100.0667(5)
_cell_angle_gamma 90
_cell_formula_units_Z 4
_cell_length_a 12.7371(4)
_cell_length_b 25.9749(8)
_cell_length_c 24.2388(8)
_cell_measurement_reflns_used 32505
_cell_measurement_temperature 150(2)
_cell_measurement_theta_max 28.83
_cell_measurement_theta_min 2.26
_cell_volume 7895.8(4)
_computing_cell_refinement 'Bruker SAINT'
_computing_data_collection 'Bruker SMART'
_computing_data_reduction 'Bruker SAINT'
_computing_molecular_graphics 'Bruker SHELXTL'
_computing_publication_material 'Bruker SHELXTL and local programs'
_computing_structure_refinement 'SHELXL-2014 (Sheldrick, 2014)'
_computing_structure_solution 'Bruker SHELXTL'
_diffrn_ambient_temperature 150(2)
_diffrn_measured_fraction_theta_full 0.999
_diffrn_measured_fraction_theta_max 0.904
_diffrn_measurement_device_type 'Bruker SMART 1000 CCD diffractometer'
_diffrn_measurement_method '\w rotation with narrow frames'
_diffrn_radiation_type MoK\a
_diffrn_radiation_wavelength 0.71073
_diffrn_reflns_av_R_equivalents 0.0305
_diffrn_reflns_av_unetI/netI 0.0315
_diffrn_reflns_laue_measured_fraction_full 0.999
_diffrn_reflns_laue_measured_fraction_max 0.904
_diffrn_reflns_limit_h_max 16
_diffrn_reflns_limit_h_min -17
_diffrn_reflns_limit_k_max 34
_diffrn_reflns_limit_k_min -34
_diffrn_reflns_limit_l_max 32
_diffrn_reflns_limit_l_min -30
_diffrn_reflns_number 68759
_diffrn_reflns_point_group_measured_fraction_full 0.999
_diffrn_reflns_point_group_measured_fraction_max 0.904
_diffrn_reflns_theta_full 25.242
_diffrn_reflns_theta_max 28.970
_diffrn_reflns_theta_min 1.785
_diffrn_source 'Fine-focus sealed tube'
_diffrn_standards_decay_% 0
_diffrn_standards_interval_count 0
_diffrn_standards_interval_time 0
_diffrn_standards_number 0
_exptl_absorpt_coefficient_mu 0.791
_exptl_absorpt_correction_T_max 0.653
_exptl_absorpt_correction_T_min 0.574
_exptl_absorpt_correction_type multi-scan
_exptl_absorpt_process_details 'SADABS V2.03, SHELDRICK, G.M.'
_exptl_crystal_colour 'dark red/purple'
_exptl_crystal_density_diffrn 1.413
_exptl_crystal_density_method 'not measured'
_exptl_crystal_description block
_exptl_crystal_F_000 3408
_exptl_crystal_recrystallization_method 'Re-crystallisation from solvent: acetonitrile'
_exptl_crystal_size_max 0.790
_exptl_crystal_size_mid 0.610
_exptl_crystal_size_min 0.590
_refine_diff_density_max 1.510
_refine_diff_density_min -1.355
_refine_diff_density_rms 0.112
_refine_ls_extinction_method none
_refine_ls_goodness_of_fit_ref 1.149
_refine_ls_hydrogen_treatment mixed
_refine_ls_matrix_type full
_refine_ls_number_parameters 1017
_refine_ls_number_reflns 18926
_refine_ls_number_restraints 318
_refine_ls_restrained_S_all 1.156
_refine_ls_R_factor_all 0.0693
_refine_ls_R_factor_gt 0.0453
_refine_ls_shift/su_max 0.002
_refine_ls_shift/su_mean 0.000
_refine_ls_structure_factor_coef Fsqd
_refine_ls_weighting_details 'w=1/[\s^2^(Fo^2^)+(0.0382P)^2^+26.0973P] where P=(Fo^2^+2Fc^2^)/3'
_refine_ls_weighting_scheme calc
_refine_ls_wR_factor_gt 0.1100
_refine_ls_wR_factor_ref 0.1271
_reflns_Friedel_coverage 0.000
_reflns_number_gt 14618
_reflns_number_total 18926
_reflns_threshold_expression 'I > 2\s(I)'
_cod_data_source_file c5dt01799h2.cif
_cod_data_source_block 3.2MeCN
_cod_depositor_comments 'Adding full bibliography for 7035487--7035489.cif.'
_cod_database_code 7035488
_shelx_space_group_comment
; 
The symmetry employed for this shelxl refinement is uniquely defined 
by the following loop, which should always be used as a source of 
symmetry information in preference to the above space-group names. 
They are only intended as comments. 
;
_shelx_estimated_absorpt_t_min 0.574
_shelx_estimated_absorpt_t_max 0.653
_shelxl_version_number 2014-3

loop_
_space_group_symop_operation_xyz
'x, y, z'
'-x, y+1/2, -z+1/2'
'-x, -y, -z'
'x, -y-1/2, z-1/2'

loop_
_atom_site_label
_atom_site_type_symbol
_atom_site_fract_x
_atom_site_fract_y
_atom_site_fract_z
_atom_site_U_iso_or_equiv
_atom_site_adp_type
_atom_site_occupancy
_atom_site_site_symmetry_order
_atom_site_calc_flag
_atom_site_refinement_flags_posn
_atom_site_refinement_flags_adp
_atom_site_refinement_flags_occupancy
_atom_site_disorder_assembly
_atom_site_disorder_group
Mo1 Mo 0.37602(3) 0.68538(2) 0.41028(2) 0.03117(9) Uani 1 1 d . . . . .
Cl1 Cl 0.47977(8) 0.76127(6) 0.38799(4) 0.0469(3) Uani 1 1 d . . . . .
Mo2 Mo 0.12562(2) 0.65812(2) 0.38076(2) 0.02279(8) Uani 1 1 d . . . . .
Cl2 Cl 0.06631(7) 0.71517(4) 0.45372(4) 0.02756(19) Uani 1 1 d . . . . .
Mo3 Mo 0.26484(3) 0.66896(2) 0.27648(2) 0.03294(10) Uani 1 1 d . . . . .
Cl3 Cl 0.40974(8) 0.72215(6) 0.25030(4) 0.0484(3) Uani 1 1 d . . . . .
Mo4 Mo 0.12472(3) 0.76546(2) 0.31288(2) 0.02658(8) Uani 1 1 d . . . . .
O1 O 0.2390(2) 0.71382(12) 0.35252(10) 0.0282(6) Uani 1 1 d . . . . .
N1 N 0.4807(3) 0.65934(18) 0.45576(15) 0.0425(10) Uani 1 1 d D U . . .
C1 C 0.5825(6) 0.6451(3) 0.4901(3) 0.0372(19) Uani 0.628(8) 1 d D U P A 1
C2 C 0.6416(8) 0.6134(4) 0.4527(4) 0.054(3) Uani 0.628(8) 1 d D U P A 1
H2A H 0.7108 0.6028 0.4739 0.081 Uiso 0.628(8) 1 calc R U P A 1
H2B H 0.5995 0.5828 0.4396 0.081 Uiso 0.628(8) 1 calc R U P A 1
H2C H 0.6525 0.6342 0.4204 0.081 Uiso 0.628(8) 1 calc R U P A 1
C3 C 0.6486(7) 0.6915(4) 0.5121(4) 0.068(3) Uani 0.628(8) 1 d D U P A 1
H3A H 0.7158 0.6800 0.5348 0.102 Uiso 0.628(8) 1 calc R U P A 1
H3B H 0.6636 0.7122 0.4805 0.102 Uiso 0.628(8) 1 calc R U P A 1
H3C H 0.6090 0.7124 0.5352 0.102 Uiso 0.628(8) 1 calc R U P A 1
C4 C 0.5541(8) 0.6122(5) 0.5375(4) 0.067(3) Uani 0.628(8) 1 d D U P A 1
H4A H 0.6197 0.6013 0.5622 0.101 Uiso 0.628(8) 1 calc R U P A 1
H4B H 0.5103 0.6324 0.5590 0.101 Uiso 0.628(8) 1 calc R U P A 1
H4C H 0.5142 0.5817 0.5218 0.101 Uiso 0.628(8) 1 calc R U P A 1
C1X C 0.5628(9) 0.6225(5) 0.4880(5) 0.047(3) Uani 0.372(8) 1 d D U P A 2
C2X C 0.5364(13) 0.5648(5) 0.4859(7) 0.074(4) Uani 0.372(8) 1 d D U P A 2
H2D H 0.5261 0.5529 0.4470 0.111 Uiso 0.372(8) 1 calc R U P A 2
H2E H 0.5953 0.5458 0.5083 0.111 Uiso 0.372(8) 1 calc R U P A 2
H2F H 0.4710 0.5590 0.5011 0.111 Uiso 0.372(8) 1 calc R U P A 2
C3X C 0.6633(14) 0.6344(11) 0.4637(10) 0.094(7) Uani 0.372(8) 1 d D U P A 2
H3D H 0.6520 0.6243 0.4241 0.141 Uiso 0.372(8) 1 calc R U P A 2
H3E H 0.6785 0.6714 0.4669 0.141 Uiso 0.372(8) 1 calc R U P A 2
H3F H 0.7237 0.6151 0.4844 0.141 Uiso 0.372(8) 1 calc R U P A 2
C4X C 0.5774(14) 0.6377(7) 0.5496(5) 0.049(4) Uani 0.372(8) 1 d D U P A 2
H4D H 0.6298 0.6148 0.5717 0.074 Uiso 0.372(8) 1 calc R U P A 2
H4E H 0.6027 0.6733 0.5540 0.074 Uiso 0.372(8) 1 calc R U P A 2
H4F H 0.5091 0.6347 0.5626 0.074 Uiso 0.372(8) 1 calc R U P A 2
N2 N 0.0421(2) 0.61061(13) 0.39681(12) 0.0247(7) Uani 1 1 d D . . . .
C5 C -0.0330(3) 0.57368(16) 0.41289(16) 0.0302(8) Uani 1 1 d D . . . .
C6 C 0.0079(4) 0.51914(18) 0.4075(2) 0.0447(11) Uani 1 1 d D . . . .
H6A H 0.0154 0.5127 0.3686 0.054 Uiso 1 1 calc R U . . .
H6B H -0.0428 0.4945 0.4186 0.054 Uiso 1 1 calc R U . . .
H6C H 0.0773 0.5151 0.4319 0.054 Uiso 1 1 calc R U . . .
C7 C -0.0420(4) 0.5859(2) 0.47388(18) 0.0419(11) Uani 1 1 d D . . . .
H7A H 0.0276 0.5811 0.4979 0.050 Uiso 1 1 calc R U . . .
H7B H -0.0941 0.5627 0.4861 0.050 Uiso 1 1 calc R U . . .
H7C H -0.0652 0.6216 0.4765 0.050 Uiso 1 1 calc R U . . .
C8 C -0.1396(3) 0.5820(2) 0.3733(2) 0.0415(11) Uani 1 1 d D . . . .
H8A H -0.1638 0.6174 0.3769 0.050 Uiso 1 1 calc R U . . .
H8B H -0.1928 0.5580 0.3831 0.050 Uiso 1 1 calc R U . . .
H8C H -0.1302 0.5758 0.3346 0.050 Uiso 1 1 calc R U . . .
N3 N 0.2665(3) 0.62971(18) 0.21995(14) 0.0411(10) Uani 1 1 d D . . . .
C9 C 0.2723(4) 0.5995(3) 0.16963(19) 0.0545(15) Uani 1 1 d D . . . .
C10 C 0.3446(5) 0.6296(3) 0.1372(2) 0.077(2) Uani 1 1 d D . . . .
H10A H 0.3172 0.6646 0.1304 0.116 Uiso 1 1 calc R U . . .
H10B H 0.3462 0.6125 0.1013 0.116 Uiso 1 1 calc R U . . .
H10C H 0.4169 0.6308 0.1591 0.116 Uiso 1 1 calc R U . . .
C11 C 0.3168(6) 0.5467(3) 0.1871(2) 0.077(2) Uani 1 1 d . . . . .
H11C H 0.3885 0.5503 0.2092 0.116 Uiso 1 1 calc R U . . .
H11D H 0.3202 0.5260 0.1537 0.116 Uiso 1 1 calc R U . . .
H11E H 0.2704 0.5296 0.2098 0.116 Uiso 1 1 calc R U . . .
C12 C 0.1605(5) 0.5955(3) 0.1351(2) 0.0646(18) Uani 1 1 d . . . . .
H12A H 0.1135 0.5779 0.1570 0.097 Uiso 1 1 calc R U . . .
H12B H 0.1631 0.5761 0.1007 0.097 Uiso 1 1 calc R U . . .
H12C H 0.1328 0.6302 0.1253 0.097 Uiso 1 1 calc R U . . .
O2 O 0.1515(2) 0.81013(12) 0.37845(11) 0.0314(6) Uani 1 1 d D U . . .
Si1 Si 0.09933(13) 0.85750(5) 0.40888(5) 0.0441(3) Uani 1 1 d D U . . .
C14 C 0.0507(12) 0.9072(5) 0.3566(6) 0.047(3) Uani 0.64(2) 1 d D U P B 1
H14A H 0.0194 0.9356 0.3749 0.071 Uiso 0.64(2) 1 calc R U P B 1
H14B H 0.1103 0.9201 0.3399 0.071 Uiso 0.64(2) 1 calc R U P B 1
H14C H -0.0035 0.8923 0.3273 0.071 Uiso 0.64(2) 1 calc R U P B 1
C15 C -0.0040(15) 0.8400(4) 0.4474(8) 0.077(4) Uani 0.64(2) 1 d D U P B 1
H15A H -0.0298 0.8709 0.4640 0.115 Uiso 0.64(2) 1 calc R U P B 1
H15B H -0.0631 0.8238 0.4220 0.115 Uiso 0.64(2) 1 calc R U P B 1
H15C H 0.0247 0.8157 0.4772 0.115 Uiso 0.64(2) 1 calc R U P B 1
C16 C 0.2174(12) 0.8841(5) 0.4614(6) 0.075(4) Uani 0.64(2) 1 d D U P B 1
H16A H 0.1933 0.9131 0.4819 0.112 Uiso 0.64(2) 1 calc R U P B 1
H16B H 0.2459 0.8569 0.4879 0.112 Uiso 0.64(2) 1 calc R U P B 1
H16C H 0.2732 0.8958 0.4412 0.112 Uiso 0.64(2) 1 calc R U P B 1
C14X C 0.078(2) 0.9159(7) 0.3659(11) 0.050(6) Uani 0.36(2) 1 d D U P B 2
H14D H 0.0465 0.9427 0.3865 0.075 Uiso 0.36(2) 1 calc R U P B 2
H14E H 0.1461 0.9280 0.3575 0.075 Uiso 0.36(2) 1 calc R U P B 2
H14F H 0.0292 0.9082 0.3309 0.075 Uiso 0.36(2) 1 calc R U P B 2
C15X C -0.0417(13) 0.8379(7) 0.4172(12) 0.056(5) Uani 0.36(2) 1 d D U P B 2
H15D H -0.0745 0.8658 0.4354 0.083 Uiso 0.36(2) 1 calc R U P B 2
H15E H -0.0845 0.8311 0.3802 0.083 Uiso 0.36(2) 1 calc R U P B 2
H15F H -0.0385 0.8068 0.4403 0.083 Uiso 0.36(2) 1 calc R U P B 2
C16X C 0.173(2) 0.8689(10) 0.4804(7) 0.068(6) Uani 0.36(2) 1 d D U P B 2
H16D H 0.1394 0.8975 0.4975 0.103 Uiso 0.36(2) 1 calc R U P B 2
H16E H 0.1705 0.8378 0.5030 0.103 Uiso 0.36(2) 1 calc R U P B 2
H16F H 0.2469 0.8776 0.4789 0.103 Uiso 0.36(2) 1 calc R U P B 2
N4 N 0.3201(3) 0.75166(16) 0.46425(14) 0.0320(8) Uani 1 1 d D . . . .
H4G H 0.319(4) 0.7804(13) 0.4458(19) 0.038 Uiso 1 1 d D U . . .
H4H H 0.253(2) 0.7466(19) 0.466(2) 0.038 Uiso 1 1 d D U . . .
C17 C 0.3823(3) 0.7561(2) 0.51896(18) 0.0377(10) Uani 1 1 d . . . . .
C18 C 0.4658(4) 0.7905(3) 0.5321(2) 0.0557(15) Uani 1 1 d . . . . .
H18 H 0.4803 0.8147 0.5051 0.067 Uiso 1 1 calc R U . . .
C19 C 0.5281(4) 0.7894(3) 0.5851(2) 0.0635(18) Uani 1 1 d . . . . .
H19 H 0.5854 0.8131 0.5943 0.076 Uiso 1 1 calc R U . . .
C20 C 0.5079(4) 0.7543(3) 0.6246(2) 0.0561(15) Uani 1 1 d . . . . .
H20 H 0.5530 0.7530 0.6602 0.067 Uiso 1 1 calc R U . . .
C21 C 0.4224(4) 0.7209(2) 0.61271(18) 0.0438(12) Uani 1 1 d . . . . .
H21 H 0.4068 0.6977 0.6405 0.053 Uiso 1 1 calc R U . . .
C22 C 0.3595(3) 0.72161(19) 0.55976(16) 0.0340(10) Uani 1 1 d . . . . .
O3 O 0.2675(2) 0.69272(12) 0.54490(11) 0.0317(6) Uani 1 1 d . . . . .
C23 C 0.2666(3) 0.61706(17) 0.48663(16) 0.0296(9) Uani 1 1 d . . . . .
C24 C 0.2740(3) 0.63956(18) 0.53983(16) 0.0325(9) Uani 1 1 d . . . . .
C25 C 0.2776(4) 0.6095(2) 0.58738(18) 0.0446(12) Uani 1 1 d . . . . .
H25 H 0.2797 0.6254 0.6228 0.054 Uiso 1 1 calc R U . . .
C26 C 0.2782(5) 0.5570(2) 0.5835(2) 0.0600(16) Uani 1 1 d . . . . .
H26 H 0.2819 0.5365 0.6163 0.072 Uiso 1 1 calc R U . . .
C27 C 0.2733(5) 0.5338(2) 0.5318(2) 0.0599(16) Uani 1 1 d . . . . .
H27 H 0.2744 0.4973 0.5290 0.072 Uiso 1 1 calc R U . . .
C28 C 0.2669(4) 0.56373(19) 0.48401(19) 0.0430(11) Uani 1 1 d . . . . .
H28 H 0.2626 0.5474 0.4486 0.052 Uiso 1 1 calc R U . . .
N5 N 0.2580(2) 0.64647(14) 0.43662(12) 0.0270(7) Uani 1 1 d . . . . .
N6 N 0.3850(3) 0.64553(16) 0.34523(14) 0.0349(9) Uani 1 1 d . . . . .
C29 C 0.4459(3) 0.6027(2) 0.33384(17) 0.0420(12) Uani 1 1 d . . . . .
C30 C 0.5407(3) 0.6090(3) 0.3128(2) 0.0539(15) Uani 1 1 d . . . . .
H30 H 0.5676 0.6426 0.3084 0.065 Uiso 1 1 calc R U . . .
C31 C 0.5954(4) 0.5662(3) 0.2983(2) 0.066(2) Uani 1 1 d . . . . .
H31 H 0.6591 0.5707 0.2836 0.079 Uiso 1 1 calc R U . . .
C32 C 0.5584(4) 0.5178(3) 0.3052(2) 0.068(2) Uani 1 1 d . . . . .
H32 H 0.5966 0.4889 0.2949 0.081 Uiso 1 1 calc R U . . .
C33 C 0.4653(4) 0.5100(3) 0.3269(2) 0.0560(16) Uani 1 1 d . . . . .
H33 H 0.4411 0.4762 0.3328 0.067 Uiso 1 1 calc R U . . .
C34 C 0.4088(3) 0.5529(2) 0.33986(18) 0.0440(13) Uani 1 1 d . . . . .
O4 O 0.3140(2) 0.54686(14) 0.36109(12) 0.0403(8) Uani 1 1 d . . . . .
C35 C 0.1496(3) 0.57166(19) 0.30114(17) 0.0339(9) Uani 1 1 d . . . . .
C36 C 0.2235(4) 0.5334(2) 0.32174(18) 0.0391(11) Uani 1 1 d . . . . .
C37 C 0.2042(4) 0.4823(2) 0.3074(2) 0.0504(13) Uani 1 1 d . . . . .
H37 H 0.2533 0.4564 0.3228 0.060 Uiso 1 1 calc R U . . .
C38 C 0.1122(5) 0.4692(2) 0.2700(2) 0.0552(14) Uani 1 1 d . . . . .
H38 H 0.0990 0.4343 0.2595 0.066 Uiso 1 1 calc R U . . .
C39 C 0.0404(4) 0.5066(2) 0.2484(2) 0.0461(12) Uani 1 1 d . . . . .
H39 H -0.0219 0.4974 0.2226 0.055 Uiso 1 1 calc R U . . .
C40 C 0.0582(3) 0.55777(19) 0.26387(17) 0.0364(10) Uani 1 1 d . . . . .
H40 H 0.0078 0.5833 0.2490 0.044 Uiso 1 1 calc R U . . .
N7 N 0.1701(3) 0.62359(15) 0.31676(13) 0.0294(7) Uani 1 1 d . . . . .
N8 N 0.1580(2) 0.71751(15) 0.24667(13) 0.0312(8) Uani 1 1 d . . . . .
C41 C 0.0967(3) 0.71960(19) 0.19244(16) 0.0345(10) Uani 1 1 d . . . . .
C42 C 0.1362(4) 0.7425(2) 0.14802(17) 0.0460(13) Uani 1 1 d . . . . .
H42 H 0.2071 0.7553 0.1538 0.055 Uiso 1 1 calc R U . . .
C43 C 0.0726(4) 0.7467(3) 0.09545(19) 0.0617(17) Uani 1 1 d . . . . .
H43 H 0.0995 0.7629 0.0657 0.074 Uiso 1 1 calc R U . . .
C44 C -0.0302(5) 0.7272(3) 0.0865(2) 0.0663(19) Uani 1 1 d . . . . .
H44 H -0.0740 0.7304 0.0507 0.080 Uiso 1 1 calc R U . . .
C45 C -0.0692(4) 0.7032(2) 0.12953(18) 0.0501(14) Uani 1 1 d . . . . .
H45 H -0.1394 0.6894 0.1231 0.060 Uiso 1 1 calc R U . . .
C46 C -0.0065(3) 0.6991(2) 0.18196(17) 0.0370(10) Uani 1 1 d . . . . .
O5 O -0.0385(2) 0.67012(12) 0.22491(11) 0.0325(6) Uani 1 1 d . . . . .
C47 C -0.0798(3) 0.70990(16) 0.30732(16) 0.0257(8) Uani 1 1 d . . . . .
C48 C -0.1147(3) 0.69048(17) 0.25360(17) 0.0298(9) Uani 1 1 d . . . . .
C49 C -0.2219(3) 0.6877(2) 0.23147(19) 0.0404(11) Uani 1 1 d . . . . .
H49 H -0.2445 0.6738 0.1951 0.048 Uiso 1 1 calc R U . . .
C50 C -0.2964(3) 0.7050(2) 0.2621(2) 0.0510(14) Uani 1 1 d . . . . .
H50 H -0.3701 0.7040 0.2465 0.061 Uiso 1 1 calc R U . . .
C51 C -0.2634(3) 0.7239(2) 0.3158(2) 0.0469(13) Uani 1 1 d . . . . .
H51 H -0.3149 0.7354 0.3370 0.056 Uiso 1 1 calc R U . . .
C52 C -0.1559(3) 0.72610(18) 0.33881(18) 0.0331(9) Uani 1 1 d . . . . .
H52 H -0.1340 0.7386 0.3759 0.040 Uiso 1 1 calc R U . . .
N9 N 0.0302(2) 0.71358(13) 0.32933(12) 0.0228(6) Uani 1 1 d . . . . .
N10 N 0.0383(3) 0.80329(15) 0.26561(14) 0.0324(8) Uani 1 1 d . . . . .
C53 C -0.0148(4) 0.82831(19) 0.21852(18) 0.0389(10) Uani 1 1 d . . . . .
C54 C -0.1254(4) 0.8265(2) 0.2033(2) 0.0444(12) Uani 1 1 d . . . . .
H54 H -0.1671 0.8096 0.2267 0.053 Uiso 1 1 calc R U . . .
C55 C -0.1744(4) 0.8496(2) 0.1538(2) 0.0548(14) Uani 1 1 d . . . . .
H55 H -0.2498 0.8484 0.1433 0.066 Uiso 1 1 calc R U . . .
C56 C -0.1133(5) 0.8744(3) 0.1193(2) 0.0666(18) Uani 1 1 d . . . . .
H56 H -0.1474 0.8895 0.0852 0.080 Uiso 1 1 calc R U . . .
C57 C -0.0032(5) 0.8772(3) 0.1345(2) 0.0637(18) Uani 1 1 d . . . . .
H57 H 0.0380 0.8945 0.1112 0.076 Uiso 1 1 calc R U . . .
C58 C 0.0459(4) 0.8543(2) 0.18404(19) 0.0467(13) Uani 1 1 d . . . . .
O6 O 0.1570(3) 0.85284(15) 0.19760(13) 0.0485(9) Uani 1 1 d . . . . .
C59 C 0.2683(3) 0.8642(2) 0.28571(19) 0.0411(11) Uani 1 1 d . . . . .
C60 C 0.2044(4) 0.8864(2) 0.2400(2) 0.0461(13) Uani 1 1 d . . . . .
C61 C 0.1946(4) 0.9389(2) 0.2343(2) 0.0566(15) Uani 1 1 d . . . . .
H61 H 0.1504 0.9534 0.2025 0.068 Uiso 1 1 calc R U . . .
C62 C 0.2494(5) 0.9704(3) 0.2752(3) 0.0606(16) Uani 1 1 d . . . . .
H62 H 0.2414 1.0067 0.2719 0.073 Uiso 1 1 calc R U . . .
C63 C 0.3155(4) 0.9497(3) 0.3207(3) 0.0594(15) Uani 1 1 d . . . . .
H63 H 0.3545 0.9717 0.3482 0.071 Uiso 1 1 calc R U . . .
C64 C 0.3252(4) 0.8964(2) 0.3263(2) 0.0496(13) Uani 1 1 d . . . . .
H64 H 0.3706 0.8820 0.3579 0.059 Uiso 1 1 calc R U . . .
N11 N 0.2739(3) 0.80967(18) 0.29129(16) 0.0383(9) Uani 1 1 d D . . . .
H11A H 0.325(3) 0.800(2) 0.3179(17) 0.046 Uiso 1 1 d D U . . .
H11B H 0.281(4) 0.7939(19) 0.2607(15) 0.046 Uiso 1 1 d D U . . .
N12 N -0.4241(9) 0.8777(4) 0.1951(4) 0.147(4) Uani 1 1 d D . . . .
C65 C -0.4204(7) 0.8650(3) 0.2385(3) 0.081(2) Uani 1 1 d D . . . .
C66 C -0.4123(9) 0.8481(6) 0.2936(4) 0.177(7) Uani 1 1 d D . . . .
H66A H -0.4515 0.8157 0.2942 0.266 Uiso 1 1 calc R U . . .
H66B H -0.4426 0.8741 0.3156 0.266 Uiso 1 1 calc R U . . .
H66C H -0.3371 0.8425 0.3098 0.266 Uiso 1 1 calc R U . . .
N13 N 0.277(2) 1.0913(9) 0.3929(10) 0.095(7) Uani 0.329(8) 1 d D U P C 1
C67 C 0.204(2) 1.0727(8) 0.4013(11) 0.091(8) Uani 0.329(8) 1 d D U P C 1
C68 C 0.1166(17) 1.0498(8) 0.4244(9) 0.079(6) Uani 0.329(8) 1 d D U P C 1
H68A H 0.1441 1.0357 0.4616 0.119 Uiso 0.329(8) 1 calc R U P C 1
H68B H 0.0840 1.0222 0.3997 0.119 Uiso 0.329(8) 1 calc R U P C 1
H68C H 0.0629 1.0762 0.4275 0.119 Uiso 0.329(8) 1 calc R U P C 1
N13X N 0.327(3) 1.0864(16) 0.372(2) 0.096(16) Uani 0.171(8) 1 d D U P C 2
C67X C 0.388(2) 1.0725(10) 0.4061(13) 0.052(8) Uani 0.171(8) 1 d D U P C 2
C68X C 0.476(3) 1.0524(16) 0.4443(16) 0.077(12) Uani 0.171(8) 1 d D U P C 2
H68D H 0.5247 1.0348 0.4233 0.115 Uiso 0.171(8) 1 calc R U P C 2
H68E H 0.4507 1.0280 0.4697 0.115 Uiso 0.171(8) 1 calc R U P C 2
H68F H 0.5140 1.0807 0.4660 0.115 Uiso 0.171(8) 1 calc R U P C 2
N14 N 0.566(2) 0.9119(10) 0.4343(10) 0.131(10) Uani 0.314(4) 1 d D U P A 1
C69 C 0.6246(19) 0.8806(9) 0.4491(8) 0.079(6) Uani 0.314(4) 1 d D U P A 1
C70 C 0.6975(18) 0.8398(9) 0.4676(10) 0.069(5) Uani 0.314(4) 1 d D U P A 1
H70A H 0.7309 0.8458 0.5066 0.103 Uiso 0.314(4) 1 calc R U P A 1
H70B H 0.7526 0.8385 0.4440 0.103 Uiso 0.314(4) 1 calc R U P A 1
H70C H 0.6590 0.8069 0.4649 0.103 Uiso 0.314(4) 1 calc R U P A 1
N14X N 0.716(2) 0.8563(9) 0.488(2) 0.090(11) Uani 0.186(4) 1 d D U P A 2
C69X C 0.724(2) 0.8152(9) 0.4881(16) 0.053(8) Uani 0.186(4) 1 d D U P A 2
C70X C 0.7402(19) 0.7610(9) 0.4849(12) 0.050(6) Uani 0.186(4) 1 d D U P A 2
H70D H 0.8037 0.7543 0.4683 0.075 Uiso 0.186(4) 1 calc R U P A 2
H70E H 0.6778 0.7453 0.4616 0.075 Uiso 0.186(4) 1 calc R U P A 2
H70F H 0.7501 0.7461 0.5226 0.075 Uiso 0.186(4) 1 calc R U P A 2

loop_
_atom_site_aniso_label
_atom_site_aniso_U_11
_atom_site_aniso_U_22
_atom_site_aniso_U_33
_atom_site_aniso_U_23
_atom_site_aniso_U_13
_atom_site_aniso_U_12
Mo1 0.01540(15) 0.0615(3) 0.01679(15) -0.00508(15) 0.00320(11) 0.00451(15)
Cl1 0.0236(5) 0.0911(10) 0.0265(5) -0.0013(5) 0.0056(4) -0.0151(5)
Mo2 0.01654(14) 0.03770(19) 0.01473(14) 0.00044(12) 0.00442(11) 0.00445(13)
Cl2 0.0248(4) 0.0396(5) 0.0195(4) -0.0005(4) 0.0071(3) 0.0045(4)
Mo3 0.01680(15) 0.0674(3) 0.01564(15) -0.00514(15) 0.00553(12) 0.00153(15)
Cl3 0.0211(5) 0.1014(11) 0.0251(5) -0.0013(6) 0.0109(4) -0.0083(5)
Mo4 0.01919(15) 0.0435(2) 0.01779(15) 0.00416(13) 0.00514(12) -0.00541(14)
O1 0.0190(12) 0.0522(18) 0.0145(12) -0.0006(11) 0.0064(10) -0.0024(12)
N1 0.0190(16) 0.084(3) 0.0245(17) -0.0069(18) 0.0040(13) 0.0133(17)
C1 0.018(3) 0.062(5) 0.029(3) -0.008(3) -0.004(2) 0.008(3)
C2 0.044(5) 0.076(6) 0.039(4) -0.007(4) -0.002(4) 0.032(4)
C3 0.039(4) 0.070(5) 0.080(6) -0.005(4) -0.031(4) 0.004(4)
C4 0.036(5) 0.106(8) 0.055(5) 0.030(5) -0.006(4) 0.013(5)
C1X 0.016(5) 0.096(8) 0.024(5) -0.019(5) -0.009(4) 0.021(5)
C2X 0.053(8) 0.096(8) 0.065(9) -0.013(6) -0.014(7) 0.025(6)
C3X 0.041(7) 0.166(17) 0.077(12) -0.004(11) 0.019(8) 0.016(8)
C4X 0.045(9) 0.075(10) 0.025(5) -0.013(5) -0.002(4) 0.016(7)
N2 0.0226(15) 0.0329(18) 0.0191(14) 0.0011(13) 0.0048(12) 0.0052(13)
C5 0.033(2) 0.033(2) 0.0249(19) 0.0039(16) 0.0074(16) -0.0033(17)
C6 0.050(3) 0.040(3) 0.045(3) 0.007(2) 0.011(2) 0.009(2)
C7 0.048(3) 0.052(3) 0.029(2) 0.002(2) 0.018(2) -0.005(2)
C8 0.030(2) 0.046(3) 0.049(3) 0.010(2) 0.007(2) -0.0038(19)
N3 0.0221(17) 0.082(3) 0.0212(17) -0.0089(18) 0.0086(13) 0.0020(18)
C9 0.038(3) 0.103(5) 0.025(2) -0.022(3) 0.0091(19) -0.002(3)
C10 0.064(4) 0.140(7) 0.035(3) -0.026(4) 0.029(3) -0.014(4)
C11 0.080(5) 0.112(6) 0.042(3) -0.027(3) 0.016(3) 0.028(4)
C12 0.050(3) 0.111(5) 0.032(3) -0.024(3) 0.005(2) -0.007(3)
O2 0.0310(15) 0.0430(17) 0.0208(13) 0.0013(12) 0.0060(11) -0.0067(12)
Si1 0.0664(9) 0.0403(7) 0.0278(6) 0.0039(5) 0.0144(6) 0.0003(6)
C14 0.039(6) 0.063(6) 0.041(5) 0.014(4) 0.010(4) -0.005(4)
C15 0.125(9) 0.048(6) 0.079(9) 0.003(6) 0.079(8) 0.008(6)
C16 0.104(8) 0.066(7) 0.046(6) -0.004(5) -0.011(5) 0.000(6)
C14X 0.057(14) 0.042(7) 0.055(10) 0.012(7) 0.025(9) 0.003(7)
C15X 0.070(7) 0.035(8) 0.070(12) 0.003(8) 0.036(7) 0.006(6)
C16X 0.090(12) 0.075(12) 0.039(6) -0.014(6) 0.010(6) 0.020(9)
N4 0.0207(16) 0.051(2) 0.0245(17) -0.0024(15) 0.0039(13) -0.0029(16)
C17 0.026(2) 0.061(3) 0.026(2) -0.011(2) 0.0050(16) -0.004(2)
C18 0.043(3) 0.091(4) 0.035(3) -0.010(3) 0.011(2) -0.021(3)
C19 0.040(3) 0.111(5) 0.039(3) -0.022(3) 0.007(2) -0.028(3)
C20 0.038(3) 0.099(5) 0.028(2) -0.015(3) -0.001(2) -0.002(3)
C21 0.037(2) 0.072(4) 0.022(2) -0.010(2) 0.0046(18) 0.010(2)
C22 0.026(2) 0.054(3) 0.0214(19) -0.0080(18) 0.0037(15) 0.0065(18)
O3 0.0245(14) 0.0483(18) 0.0227(13) -0.0027(12) 0.0050(11) 0.0048(12)
C23 0.0230(18) 0.043(2) 0.0218(18) 0.0021(16) 0.0017(14) 0.0121(17)
C24 0.030(2) 0.046(3) 0.0220(19) 0.0011(17) 0.0043(16) 0.0110(18)
C25 0.050(3) 0.060(3) 0.022(2) 0.003(2) 0.0021(19) 0.011(2)
C26 0.086(4) 0.059(4) 0.030(2) 0.017(2) -0.005(3) 0.018(3)
C27 0.088(4) 0.042(3) 0.043(3) 0.009(2) -0.007(3) 0.023(3)
C28 0.054(3) 0.045(3) 0.026(2) 0.0003(19) -0.0019(19) 0.020(2)
N5 0.0202(15) 0.046(2) 0.0151(14) -0.0024(13) 0.0025(12) 0.0085(14)
N6 0.0178(15) 0.068(3) 0.0194(15) -0.0067(16) 0.0045(12) 0.0065(16)
C29 0.023(2) 0.080(4) 0.022(2) -0.011(2) 0.0021(16) 0.015(2)
C30 0.021(2) 0.107(5) 0.034(2) -0.023(3) 0.0041(18) 0.010(2)
C31 0.026(2) 0.131(6) 0.040(3) -0.035(3) 0.005(2) 0.020(3)
C32 0.040(3) 0.121(6) 0.040(3) -0.028(3) 0.000(2) 0.043(4)
C33 0.043(3) 0.087(4) 0.035(3) -0.015(3) 0.000(2) 0.032(3)
C34 0.025(2) 0.078(4) 0.027(2) -0.012(2) 0.0001(17) 0.020(2)
O4 0.0298(15) 0.063(2) 0.0277(15) -0.0101(14) 0.0041(12) 0.0145(15)
C35 0.027(2) 0.052(3) 0.0233(19) -0.0088(18) 0.0054(15) 0.0073(18)
C36 0.034(2) 0.056(3) 0.028(2) -0.012(2) 0.0057(17) 0.014(2)
C37 0.050(3) 0.056(3) 0.044(3) -0.013(2) 0.007(2) 0.019(2)
C38 0.063(3) 0.055(3) 0.045(3) -0.019(2) 0.003(3) 0.011(3)
C39 0.042(3) 0.059(3) 0.037(2) -0.017(2) 0.003(2) 0.003(2)
C40 0.031(2) 0.052(3) 0.026(2) -0.0090(19) 0.0033(17) 0.0051(19)
N7 0.0216(15) 0.050(2) 0.0165(14) -0.0031(14) 0.0031(12) 0.0075(15)
N8 0.0173(15) 0.060(2) 0.0164(15) 0.0014(15) 0.0043(12) -0.0075(15)
C41 0.026(2) 0.060(3) 0.0179(18) 0.0013(18) 0.0042(15) -0.0058(19)
C42 0.030(2) 0.089(4) 0.0199(19) 0.001(2) 0.0065(17) -0.019(2)
C43 0.048(3) 0.118(5) 0.018(2) 0.007(3) 0.005(2) -0.027(3)
C44 0.050(3) 0.128(6) 0.017(2) 0.009(3) -0.002(2) -0.028(3)
C45 0.029(2) 0.096(4) 0.024(2) 0.005(2) -0.0003(17) -0.019(2)
C46 0.027(2) 0.064(3) 0.0205(19) 0.0020(19) 0.0055(16) -0.008(2)
O5 0.0260(14) 0.0482(18) 0.0243(14) 0.0029(12) 0.0070(11) -0.0022(13)
C47 0.0200(17) 0.031(2) 0.0267(19) 0.0100(15) 0.0062(14) -0.0007(15)
C48 0.0196(18) 0.043(2) 0.0277(19) 0.0098(17) 0.0063(15) -0.0030(16)
C49 0.022(2) 0.067(3) 0.030(2) 0.013(2) -0.0021(16) -0.009(2)
C50 0.017(2) 0.091(4) 0.044(3) 0.016(3) 0.0035(18) -0.001(2)
C51 0.021(2) 0.076(4) 0.046(3) 0.012(2) 0.0115(19) 0.011(2)
C52 0.0245(19) 0.044(3) 0.032(2) 0.0077(18) 0.0072(16) 0.0072(17)
N9 0.0172(14) 0.0363(18) 0.0160(14) 0.0027(12) 0.0057(11) 0.0008(13)
N10 0.0251(17) 0.050(2) 0.0226(16) 0.0067(15) 0.0059(13) -0.0090(15)
C53 0.036(2) 0.053(3) 0.026(2) 0.0107(19) 0.0009(17) -0.008(2)
C54 0.035(2) 0.059(3) 0.036(2) 0.010(2) 0.0001(19) -0.011(2)
C55 0.043(3) 0.076(4) 0.039(3) 0.013(3) -0.010(2) -0.010(3)
C56 0.063(4) 0.095(5) 0.035(3) 0.026(3) -0.012(3) -0.020(3)
C57 0.062(4) 0.093(5) 0.032(3) 0.028(3) -0.004(2) -0.023(3)
C58 0.040(3) 0.067(3) 0.030(2) 0.017(2) -0.0004(19) -0.016(2)
O6 0.0366(18) 0.077(3) 0.0316(16) 0.0165(16) 0.0040(14) -0.0179(17)
C59 0.027(2) 0.064(3) 0.034(2) 0.012(2) 0.0094(17) -0.015(2)
C60 0.032(2) 0.072(4) 0.036(2) 0.017(2) 0.0094(19) -0.019(2)
C61 0.045(3) 0.077(4) 0.050(3) 0.029(3) 0.014(2) -0.016(3)
C62 0.050(3) 0.068(4) 0.068(4) 0.019(3) 0.022(3) -0.020(3)
C63 0.045(3) 0.071(4) 0.064(4) 0.003(3) 0.016(3) -0.025(3)
C64 0.035(2) 0.073(4) 0.040(3) 0.007(2) 0.005(2) -0.020(2)
N11 0.0248(18) 0.062(3) 0.0277(18) 0.0087(18) 0.0038(14) -0.0116(17)
N12 0.228(11) 0.128(7) 0.087(6) 0.002(5) 0.029(7) -0.062(7)
C65 0.116(6) 0.054(4) 0.080(5) 0.011(4) 0.039(5) -0.002(4)
C66 0.137(10) 0.285(17) 0.131(9) 0.120(11) 0.080(8) 0.085(11)
N13 0.120(14) 0.064(13) 0.100(16) -0.003(11) 0.013(12) 0.002(10)
C67 0.121(15) 0.036(10) 0.119(18) -0.027(11) 0.025(13) 0.005(9)
C68 0.082(12) 0.060(12) 0.084(14) -0.016(10) -0.020(10) -0.005(9)
N13X 0.09(2) 0.07(2) 0.12(3) 0.03(2) 0.001(18) -0.053(17)
C67X 0.076(18) 0.024(14) 0.062(17) -0.020(11) 0.030(12) -0.027(12)
C68X 0.068(17) 0.09(3) 0.08(2) 0.022(19) 0.035(13) -0.033(14)
N14 0.16(2) 0.128(16) 0.085(15) -0.064(12) -0.023(14) -0.002(14)
C69 0.097(15) 0.101(15) 0.044(10) -0.033(10) 0.030(10) -0.042(9)
C70 0.066(12) 0.086(14) 0.062(12) -0.033(10) 0.033(9) -0.060(9)
N14X 0.029(14) 0.067(11) 0.19(3) 0.000(12) 0.052(18) -0.015(9)
C69X 0.023(12) 0.067(11) 0.08(2) 0.001(11) 0.034(13) -0.017(9)
C70X 0.021(11) 0.068(11) 0.056(16) -0.005(11) -0.006(11) -0.015(9)

loop_
_atom_type_symbol
_atom_type_description
_atom_type_scat_dispersion_real
_atom_type_scat_dispersion_imag
_atom_type_scat_source
C C 0.0033 0.0016 'International Tables Vol C Tables 4.2.6.8 and 6.1.1.4'
H H 0.0000 0.0000 'International Tables Vol C Tables 4.2.6.8 and 6.1.1.4'
N N 0.0061 0.0033 'International Tables Vol C Tables 4.2.6.8 and 6.1.1.4'
O O 0.0106 0.0060 'International Tables Vol C Tables 4.2.6.8 and 6.1.1.4'
Cl Cl 0.1484 0.1585 'International Tables Vol C Tables 4.2.6.8 and 6.1.1.4'
Mo Mo -1.6832 0.6857 'International Tables Vol C Tables 4.2.6.8 and 6.1.1.4'
Si Si 0.0817 0.0704 'International Tables Vol C Tables 4.2.6.8 and 6.1.1.4'

loop_
_geom_angle_atom_site_label_1
_geom_angle_atom_site_label_2
_geom_angle_atom_site_label_3
_geom_angle
N1 Mo1 N6 99.51(16)
N1 Mo1 N5 97.94(17)
N6 Mo1 N5 98.42(15)
N1 Mo1 O1 176.54(18)
N6 Mo1 O1 79.00(13)
N5 Mo1 O1 79.26(11)
N1 Mo1 N4 102.04(15)
N6 Mo1 N4 158.04(14)
N5 Mo1 N4 82.82(13)
O1 Mo1 N4 79.71(11)
N1 Mo1 Cl1 93.99(16)
N6 Mo1 Cl1 98.04(12)
N5 Mo1 Cl1 157.75(10)
O1 Mo1 Cl1 89.31(8)
N4 Mo1 Cl1 76.34(10)
N2 Mo2 N7 97.27(15)
N2 Mo2 N5 102.76(14)
N7 Mo2 N5 98.11(13)
N2 Mo2 N9 107.74(13)
N7 Mo2 N9 93.46(13)
N5 Mo2 N9 145.62(14)
N2 Mo2 O1 173.50(13)
N7 Mo2 O1 76.25(13)
N5 Mo2 O1 77.94(12)
N9 Mo2 O1 73.57(11)
N2 Mo2 Cl2 89.43(11)
N7 Mo2 Cl2 170.97(11)
N5 Mo2 Cl2 86.24(9)
N9 Mo2 Cl2 78.68(8)
O1 Mo2 Cl2 97.07(8)
N3 Mo3 N8 101.47(17)
N3 Mo3 N7 97.44(17)
N8 Mo3 N7 96.90(13)
N3 Mo3 N6 110.25(16)
N8 Mo3 N6 148.12(14)
N7 Mo3 N6 82.33(13)
N3 Mo3 O1 170.89(14)
N8 Mo3 O1 76.75(12)
N7 Mo3 O1 74.07(12)
N6 Mo3 O1 72.40(12)
N3 Mo3 Cl3 90.76(14)
N8 Mo3 Cl3 92.78(11)
N7 Mo3 Cl3 165.80(9)
N6 Mo3 Cl3 83.95(11)
O1 Mo3 Cl3 98.23(8)
N10 Mo4 N9 100.81(14)
N10 Mo4 O2 101.56(15)
N9 Mo4 O2 106.18(12)
N10 Mo4 O1 166.67(14)
N9 Mo4 O1 82.16(12)
O2 Mo4 O1 89.94(12)
N10 Mo4 N8 91.15(15)
N9 Mo4 N8 87.71(13)
O2 Mo4 N8 158.80(12)
O1 Mo4 N8 75.91(12)
N10 Mo4 N11 91.16(15)
N9 Mo4 N11 163.71(15)
O2 Mo4 N11 81.85(13)
O1 Mo4 N11 83.73(13)
N8 Mo4 N11 80.99(14)
Mo4 O1 Mo1 159.21(16)
Mo4 O1 Mo2 96.97(10)
Mo1 O1 Mo2 94.13(11)
Mo4 O1 Mo3 98.38(10)
Mo1 O1 Mo3 97.80(11)
Mo2 O1 Mo3 96.33(11)
C1 N1 Mo1 168.5(5)
C1X N1 Mo1 164.2(6)
N1 C1 C3 112.5(7)
N1 C1 C2 106.3(6)
C3 C1 C2 109.8(8)
N1 C1 C4 105.5(6)
C3 C1 C4 111.7(8)
C2 C1 C4 110.8(9)
C1 C2 H2A 109.5
C1 C2 H2B 109.5
H2A C2 H2B 109.5
C1 C2 H2C 109.5
H2A C2 H2C 109.5
H2B C2 H2C 109.5
C1 C3 H3A 109.5
C1 C3 H3B 109.5
H3A C3 H3B 109.5
C1 C3 H3C 109.5
H3A C3 H3C 109.5
H3B C3 H3C 109.5
C1 C4 H4A 109.5
C1 C4 H4B 109.5
H4A C4 H4B 109.5
C1 C4 H4C 109.5
H4A C4 H4C 109.5
H4B C4 H4C 109.5
C4X C1X N1 107.1(9)
C4X C1X C3X 111.0(13)
N1 C1X C3X 102.8(12)
C4X C1X C2X 105.9(12)
N1 C1X C2X 117.9(10)
C3X C1X C2X 112.2(13)
C1X C2X H2D 109.5
C1X C2X H2E 109.5
H2D C2X H2E 109.5
C1X C2X H2F 109.5
H2D C2X H2F 109.5
H2E C2X H2F 109.5
C1X C3X H3D 109.5
C1X C3X H3E 109.5
H3D C3X H3E 109.5
C1X C3X H3F 109.5
H3D C3X H3F 109.5
H3E C3X H3F 109.5
C1X C4X H4D 109.5
C1X C4X H4E 109.5
H4D C4X H4E 109.5
C1X C4X H4F 109.5
H4D C4X H4F 109.5
H4E C4X H4F 109.5
C5 N2 Mo2 175.1(3)
N2 C5 C6 109.9(3)
N2 C5 C8 106.9(3)
C6 C5 C8 110.8(4)
N2 C5 C7 106.5(3)
C6 C5 C7 111.0(4)
C8 C5 C7 111.5(4)
C5 C6 H6A 109.5
C5 C6 H6B 109.5
H6A C6 H6B 109.5
C5 C6 H6C 109.5
H6A C6 H6C 109.5
H6B C6 H6C 109.5
C5 C7 H7A 109.5
C5 C7 H7B 109.5
H7A C7 H7B 109.5
C5 C7 H7C 109.5
H7A C7 H7C 109.5
H7B C7 H7C 109.5
C5 C8 H8A 109.5
C5 C8 H8B 109.5
H8A C8 H8B 109.5
C5 C8 H8C 109.5
H8A C8 H8C 109.5
H8B C8 H8C 109.5
C9 N3 Mo3 175.4(4)
N3 C9 C11 108.9(4)
N3 C9 C12 108.4(4)
C11 C9 C12 111.2(6)
N3 C9 C10 106.1(5)
C11 C9 C10 112.2(5)
C12 C9 C10 110.0(5)
C9 C10 H10A 109.5
C9 C10 H10B 109.5
H10A C10 H10B 109.5
C9 C10 H10C 109.5
H10A C10 H10C 109.5
H10B C10 H10C 109.5
C9 C11 H11C 109.5
C9 C11 H11D 109.5
H11C C11 H11D 109.5
C9 C11 H11E 109.5
H11C C11 H11E 109.5
H11D C11 H11E 109.5
C9 C12 H12A 109.5
C9 C12 H12B 109.5
H12A C12 H12B 109.5
C9 C12 H12C 109.5
H12A C12 H12C 109.5
H12B C12 H12C 109.5
Si1 O2 Mo4 142.15(18)
O2 Si1 C15 115.8(4)
O2 Si1 C14X 113.5(9)
O2 Si1 C14 109.4(5)
C15 Si1 C14 110.2(7)
O2 Si1 C16X 111.5(6)
C14X Si1 C16X 113.7(10)
O2 Si1 C15X 108.1(6)
C14X Si1 C15X 103.3(9)
C16X Si1 C15X 105.9(9)
O2 Si1 C16 103.7(5)
C15 Si1 C16 107.8(6)
C14 Si1 C16 109.5(5)
Si1 C14 H14A 109.5
Si1 C14 H14B 109.5
H14A C14 H14B 109.5
Si1 C14 H14C 109.5
H14A C14 H14C 109.5
H14B C14 H14C 109.5
Si1 C15 H15A 109.5
Si1 C15 H15B 109.5
H15A C15 H15B 109.5
Si1 C15 H15C 109.5
H15A C15 H15C 109.5
H15B C15 H15C 109.5
Si1 C16 H16A 109.5
Si1 C16 H16B 109.5
H16A C16 H16B 109.5
Si1 C16 H16C 109.5
H16A C16 H16C 109.5
H16B C16 H16C 109.5
Si1 C14X H14D 109.5
Si1 C14X H14E 109.5
H14D C14X H14E 109.5
Si1 C14X H14F 109.5
H14D C14X H14F 109.5
H14E C14X H14F 109.5
Si1 C15X H15D 109.5
Si1 C15X H15E 109.5
H15D C15X H15E 109.5
Si1 C15X H15F 109.5
H15D C15X H15F 109.5
H15E C15X H15F 109.5
Si1 C16X H16D 109.5
Si1 C16X H16E 109.5
H16D C16X H16E 109.5
Si1 C16X H16F 109.5
H16D C16X H16F 109.5
H16E C16X H16F 109.5
C17 N4 Mo1 113.8(3)
C17 N4 H4G 111(3)
Mo1 N4 H4G 109(3)
C17 N4 H4H 110(3)
Mo1 N4 H4H 108(3)
H4G N4 H4H 103(5)
C18 C17 C22 119.7(4)
C18 C17 N4 123.1(4)
C22 C17 N4 117.1(4)
C17 C18 C19 119.5(5)
C17 C18 H18 120.2
C19 C18 H18 120.3
C20 C19 C18 120.7(5)
C20 C19 H19 119.6
C18 C19 H19 119.6
C19 C20 C21 120.4(5)
C19 C20 H20 119.8
C21 C20 H20 119.8
C20 C21 C22 119.4(5)
C20 C21 H21 120.3
C22 C21 H21 120.3
O3 C22 C21 123.9(4)
O3 C22 C17 115.6(4)
C21 C22 C17 120.2(4)
C22 O3 C24 120.0(3)
C28 C23 C24 117.2(4)
C28 C23 N5 119.9(4)
C24 C23 N5 122.9(4)
C25 C24 O3 118.7(4)
C25 C24 C23 121.1(4)
O3 C24 C23 120.0(4)
C26 C25 C24 120.3(5)
C26 C25 H25 119.8
C24 C25 H25 119.8
C25 C26 C27 119.8(5)
C25 C26 H26 120.1
C27 C26 H26 120.1
C26 C27 C28 120.0(5)
C26 C27 H27 120.0
C28 C27 H27 120.0
C27 C28 C23 121.5(4)
C27 C28 H28 119.2
C23 C28 H28 119.2
C23 N5 Mo2 126.2(3)
C23 N5 Mo1 126.3(3)
Mo2 N5 Mo1 107.42(15)
C29 N6 Mo1 134.8(3)
C29 N6 Mo3 114.4(3)
Mo1 N6 Mo3 110.52(17)
C34 C29 C30 118.5(5)
C34 C29 N6 120.3(4)
C30 C29 N6 121.1(5)
C31 C30 C29 120.0(6)
C31 C30 H30 120.0
C29 C30 H30 120.0
C32 C31 C30 120.6(5)
C32 C31 H31 119.7
C30 C31 H31 119.7
C31 C32 C33 121.0(5)
C31 C32 H32 119.5
C33 C32 H32 119.5
C34 C33 C32 118.5(7)
C34 C33 H33 120.8
C32 C33 H33 120.8
C33 C34 C29 121.4(5)
C33 C34 O4 120.4(5)
C29 C34 O4 118.2(4)
C34 O4 C36 115.8(3)
C40 C35 C36 118.8(4)
C40 C35 N7 121.1(4)
C36 C35 N7 120.1(4)
C37 C36 C35 120.9(4)
C37 C36 O4 119.9(4)
C35 C36 O4 119.0(4)
C36 C37 C38 119.3(5)
C36 C37 H37 120.3
C38 C37 H37 120.3
C39 C38 C37 120.4(5)
C39 C38 H38 119.8
C37 C38 H38 119.8
C38 C39 C40 120.4(5)
C38 C39 H39 119.8
C40 C39 H39 119.8
C39 C40 C35 120.2(4)
C39 C40 H40 119.9
C35 C40 H40 119.9
C35 N7 Mo2 125.7(3)
C35 N7 Mo3 121.1(2)
Mo2 N7 Mo3 112.91(18)
C41 N8 Mo3 128.6(3)
C41 N8 Mo4 122.0(3)
Mo3 N8 Mo4 108.93(14)
C42 C41 C46 118.4(4)
C42 C41 N8 121.3(4)
C46 C41 N8 120.3(4)
C43 C42 C41 120.6(4)
C43 C42 H42 119.7
C41 C42 H42 119.7
C44 C43 C42 119.9(4)
C44 C43 H43 120.1
C42 C43 H43 120.1
C45 C44 C43 120.1(4)
C45 C44 H44 119.9
C43 C44 H44 119.9
C44 C45 C46 120.2(4)
C44 C45 H45 119.9
C46 C45 H45 119.9
C45 C46 C41 120.8(4)
C45 C46 O5 121.8(4)
C41 C46 O5 117.1(4)
C48 O5 C46 119.1(3)
C48 C47 C52 118.7(4)
C48 C47 N9 120.7(3)
C52 C47 N9 120.6(4)
C49 C48 O5 121.0(4)
C49 C48 C47 121.0(4)
O5 C48 C47 117.8(3)
C48 C49 C50 120.1(4)
C48 C49 H49 120.0
C50 C49 H49 120.0
C49 C50 C51 119.9(4)
C49 C50 H50 120.1
C51 C50 H50 120.1
C50 C51 C52 120.5(4)
C50 C51 H51 119.7
C52 C51 H51 119.7
C51 C52 C47 119.8(4)
C51 C52 H52 120.1
C47 C52 H52 120.1
C47 N9 Mo4 126.4(3)
C47 N9 Mo2 126.8(3)
Mo4 N9 Mo2 106.52(13)
C53 N10 Mo4 165.3(3)
N10 C53 C54 121.9(4)
N10 C53 C58 118.4(4)
C54 C53 C58 119.6(4)
C55 C54 C53 119.7(5)
C55 C54 H54 120.2
C53 C54 H54 120.2
C54 C55 C56 120.2(5)
C54 C55 H55 119.9
C56 C55 H55 119.9
C57 C56 C55 120.7(5)
C57 C56 H56 119.7
C55 C56 H56 119.7
C58 C57 C56 119.2(5)
C58 C57 H57 120.4
C56 C57 H57 120.4
C57 C58 O6 120.0(4)
C57 C58 C53 120.6(5)
O6 C58 C53 119.1(4)
C58 O6 C60 116.4(4)
C60 C59 C64 118.4(5)
C60 C59 N11 120.3(5)
C64 C59 N11 121.2(4)
C61 C60 C59 121.7(5)
C61 C60 O6 121.7(5)
C59 C60 O6 116.5(5)
C60 C61 C62 119.6(5)
C60 C61 H61 120.2
C62 C61 H61 120.2
C63 C62 C61 120.5(6)
C63 C62 H62 119.8
C61 C62 H62 119.8
C62 C63 C64 119.9(6)
C62 C63 H63 120.1
C64 C63 H63 120.1
C59 C64 C63 120.0(5)
C59 C64 H64 120.0
C63 C64 H64 120.0
C59 N11 Mo4 118.5(3)
C59 N11 H11A 112(4)
Mo4 N11 H11A 103(4)
C59 N11 H11B 114(4)
Mo4 N11 H11B 100(4)
H11A N11 H11B 109(5)
N12 C65 C66 178.0(12)
C65 C66 H66A 109.5
C65 C66 H66B 109.5
H66A C66 H66B 109.5
C65 C66 H66C 109.5
H66A C66 H66C 109.5
H66B C66 H66C 109.5
N13 C67 C68 168(3)
C67 C68 H68A 109.5
C67 C68 H68B 109.5
H68A C68 H68B 109.5
C67 C68 H68C 109.5
H68A C68 H68C 109.5
H68B C68 H68C 109.5
N13X C67X C68X 171(5)
C67X C68X H68D 109.5
C67X C68X H68E 109.5
H68D C68X H68E 109.5
C67X C68X H68F 109.5
H68D C68X H68F 109.5
H68E C68X H68F 109.5
N14 C69 C70 179(3)
C69 C70 H70A 109.5
C69 C70 H70B 109.5
H70A C70 H70B 109.5
C69 C70 H70C 109.5
H70A C70 H70C 109.5
H70B C70 H70C 109.5
N14X C69X C70X 176(4)
C69X C70X H70D 109.5
C69X C70X H70E 109.5
H70D C70X H70E 109.5
C69X C70X H70F 109.5
H70D C70X H70F 109.5
H70E C70X H70F 109.5

loop_
_geom_bond_atom_site_label_1
_geom_bond_atom_site_label_2
_geom_bond_distance
Mo1 N1 1.713(4)
Mo1 N6 1.906(3)
Mo1 N5 2.006(3)
Mo1 O1 2.168(3)
Mo1 N4 2.347(4)
Mo1 Cl1 2.4846(13)
Mo2 N2 1.718(3)
Mo2 N7 1.959(3)
Mo2 N5 1.993(3)
Mo2 N9 2.139(3)
Mo2 O1 2.234(3)
Mo2 Cl2 2.5224(10)
Mo3 N3 1.711(4)
Mo3 N8 1.903(4)
Mo3 N7 2.052(4)
Mo3 N6 2.145(3)
Mo3 O1 2.253(3)
Mo3 Cl3 2.4754(12)
Mo4 N10 1.746(4)
Mo4 N9 1.895(3)
Mo4 O2 1.949(3)
Mo4 O1 2.086(3)
Mo4 N8 2.132(4)
Mo4 N11 2.356(4)
N1 C1 1.461(7)
N1 C1X 1.527(11)
C1 C3 1.514(11)
C1 C2 1.516(10)
C1 C4 1.526(10)
C2 H2A 0.9800
C2 H2B 0.9800
C2 H2C 0.9800
C3 H3A 0.9800
C3 H3B 0.9800
C3 H3C 0.9800
C4 H4A 0.9800
C4 H4B 0.9800
C4 H4C 0.9800
C1X C4X 1.524(12)
C1X C3X 1.531(15)
C1X C2X 1.534(13)
C2X H2D 0.9800
C2X H2E 0.9800
C2X H2F 0.9800
C3X H3D 0.9800
C3X H3E 0.9800
C3X H3F 0.9800
C4X H4D 0.9800
C4X H4E 0.9800
C4X H4F 0.9800
N2 C5 1.455(5)
C5 C6 1.523(6)
C5 C8 1.535(6)
C5 C7 1.536(5)
C6 H6A 0.9800
C6 H6B 0.9800
C6 H6C 0.9800
C7 H7A 0.9800
C7 H7B 0.9800
C7 H7C 0.9800
C8 H8A 0.9800
C8 H8B 0.9800
C8 H8C 0.9800
N3 C9 1.464(5)
C9 C11 1.515(9)
C9 C12 1.524(7)
C9 C10 1.527(7)
C10 H10A 0.9800
C10 H10B 0.9800
C10 H10C 0.9800
C11 H11C 0.9800
C11 H11D 0.9800
C11 H11E 0.9800
C12 H12A 0.9800
C12 H12B 0.9800
C12 H12C 0.9800
O2 Si1 1.634(3)
Si1 C15 1.800(9)
Si1 C14X 1.833(12)
Si1 C14 1.838(8)
Si1 C16X 1.845(12)
Si1 C15X 1.912(13)
Si1 C16 1.921(9)
C14 H14A 0.9800
C14 H14B 0.9800
C14 H14C 0.9800
C15 H15A 0.9800
C15 H15B 0.9800
C15 H15C 0.9800
C16 H16A 0.9800
C16 H16B 0.9800
C16 H16C 0.9800
C14X H14D 0.9800
C14X H14E 0.9800
C14X H14F 0.9800
C15X H15D 0.9800
C15X H15E 0.9800
C15X H15F 0.9800
C16X H16D 0.9800
C16X H16E 0.9800
C16X H16F 0.9800
N4 C17 1.425(5)
N4 H4G 0.87(3)
N4 H4H 0.87(3)
C17 C18 1.383(7)
C17 C22 1.401(7)
C18 C19 1.388(7)
C18 H18 0.9500
C19 C20 1.379(9)
C19 H19 0.9500
C20 C21 1.382(8)
C20 H20 0.9500
C21 C22 1.389(6)
C21 H21 0.9500
C22 O3 1.385(5)
O3 C24 1.390(5)
C23 C28 1.387(7)
C23 C24 1.404(5)
C23 N5 1.421(5)
C24 C25 1.387(6)
C25 C26 1.367(8)
C25 H25 0.9500
C26 C27 1.382(8)
C26 H26 0.9500
C27 C28 1.386(7)
C27 H27 0.9500
C28 H28 0.9500
N6 C29 1.411(6)
C29 C34 1.392(8)
C29 C30 1.400(6)
C30 C31 1.390(8)
C30 H30 0.9500
C31 C32 1.362(10)
C31 H31 0.9500
C32 C33 1.394(8)
C32 H32 0.9500
C33 C34 1.392(7)
C33 H33 0.9500
C34 O4 1.402(5)
O4 C36 1.406(5)
C35 C40 1.391(6)
C35 C36 1.400(6)
C35 N7 1.413(6)
C36 C37 1.383(7)
C37 C38 1.392(7)
C37 H37 0.9500
C38 C39 1.374(7)
C38 H38 0.9500
C39 C40 1.389(7)
C39 H39 0.9500
C40 H40 0.9500
N8 C41 1.408(5)
C41 C42 1.398(6)
C41 C46 1.399(6)
C42 C43 1.390(6)
C42 H42 0.9500
C43 C44 1.385(7)
C43 H43 0.9500
C44 C45 1.381(7)
C44 H44 0.9500
C45 C46 1.382(6)
C45 H45 0.9500
C46 O5 1.402(5)
O5 C48 1.394(5)
C47 C48 1.395(6)
C47 C52 1.399(6)
C47 N9 1.413(5)
C48 C49 1.378(5)
C49 C50 1.378(7)
C49 H49 0.9500
C50 C51 1.385(7)
C50 H50 0.9500
C51 C52 1.387(6)
C51 H51 0.9500
C52 H52 0.9500
N10 C53 1.383(5)
C53 C54 1.393(6)
C53 C58 1.406(6)
C54 C55 1.389(7)
C54 H54 0.9500
C55 C56 1.394(8)
C55 H55 0.9500
C56 C57 1.388(8)
C56 H56 0.9500
C57 C58 1.387(7)
C57 H57 0.9500
C58 O6 1.397(6)
O6 C60 1.401(6)
C59 C60 1.382(7)
C59 C64 1.395(7)
C59 N11 1.423(7)
C60 C61 1.374(8)
C61 C62 1.376(9)
C61 H61 0.9500
C62 C63 1.375(8)
C62 H62 0.9500
C63 C64 1.396(9)
C63 H63 0.9500
C64 H64 0.9500
N11 H11A 0.86(3)
N11 H11B 0.86(3)
N12 C65 1.093(9)
C65 C66 1.395(10)
C66 H66A 0.9800
C66 H66B 0.9800
C66 H66C 0.9800
N13 C67 1.104(17)
C67 C68 1.455(18)
C68 H68A 0.9800
C68 H68B 0.9800
C68 H68C 0.9800
N13X C67X 1.092(18)
C67X C68X 1.428(18)
C68X H68D 0.9800
C68X H68E 0.9800
C68X H68F 0.9800
N14 C69 1.119(17)
C69 C70 1.430(18)
C70 H70A 0.9800
C70 H70B 0.9800
C70 H70C 0.9800
N14X C69X 1.074(18)
C69X C70X 1.426(18)
C70X H70D 0.9800
C70X H70E 0.9800
C70X H70F 0.9800

loop_
_geom_hbond_atom_site_label_D
_geom_hbond_atom_site_label_H
_geom_hbond_atom_site_label_A
_geom_hbond_distance_DH
_geom_hbond_distance_HA
_geom_hbond_distance_DA
_geom_hbond_angle_DHA
N4 H4G O2 0.87(3) 2.57(4) 3.112(5) 122(4)
N4 H4H Cl2 0.87(3) 2.48(3) 3.336(4) 165(4)
N11 H11A Cl1 0.86(3) 2.58(3) 3.435(4) 172(5)
N11 H11B Cl3 0.86(3) 2.52(5) 3.122(5) 127(4)

loop_
_geom_torsion_atom_site_label_1
_geom_torsion_atom_site_label_2
_geom_torsion_atom_site_label_3
_geom_torsion_atom_site_label_4
_geom_torsion
N6 Mo1 N1 C1_a 89(2)
N5 Mo1 N1 C1 -171(2)
N4 Mo1 N1 C1 -87(2)
Cl1 Mo1 N1 C1 -10(2)
N6 Mo1 N1 C1X -38(2)
N5 Mo1 N1 C1X 62(2)
N4 Mo1 N1 C1X 146(2)
Cl1 Mo1 N1 C1X -137(2)
C1X N1 C1 C3 -171.1(19)
Mo1 N1 C1 C3 41(2)
C1X N1 C1 C2 68.6(16)
Mo1 N1 C1 C2 -80(2)
C1X N1 C1 C4 -49.1(14)
Mo1 N1 C1 C4 162.7(19)
C1 N1 C1X C4X 64.8(15)
Mo1 N1 C1X C4X -138.0(17)
C1 N1 C1X C3X -52.2(17)
Mo1 N1 C1X C3X 105(2)
C1 N1 C1X C2X -176(2)
Mo1 N1 C1X C2X -19(3)
Mo4 O2 Si1 C15 78.4(9)
Mo4 O2 Si1 C14X -61.0(10)
Mo4 O2 Si1 C14 -46.9(6)
Mo4 O2 Si1 C16X 169.0(12)
Mo4 O2 Si1 C15X 53.0(9)
Mo4 O2 Si1 C16 -163.7(6)
Mo1 N4 C17 C18 96.5(5)
Mo1 N4 C17 C22 -80.2(4)
C22 C17 C18 C19 2.0(8)
N4 C17 C18 C19 -174.5(5)
C17 C18 C19 C20 0.2(10)
C18 C19 C20 C21 -2.5(9)
C19 C20 C21 C22 2.6(8)
C20 C21 C22 O3 -174.8(4)
C20 C21 C22 C17 -0.4(7)
C18 C17 C22 O3 172.9(4)
N4 C17 C22 O3 -10.3(6)
C18 C17 C22 C21 -1.9(7)
N4 C17 C22 C21 174.8(4)
C21 C22 O3 C24 -70.1(5)
C17 C22 O3 C24 115.2(4)
C22 O3 C24 C25 85.9(5)
C22 O3 C24 C23 -100.2(4)
C28 C23 C24 C25 -2.3(6)
N5 C23 C24 C25 177.2(4)
C28 C23 C24 O3 -176.1(4)
N5 C23 C24 O3 3.4(6)
O3 C24 C25 C26 176.4(5)
C23 C24 C25 C26 2.6(8)
C24 C25 C26 C27 -1.1(9)
C25 C26 C27 C28 -0.6(10)
C26 C27 C28 C23 0.9(9)
C24 C23 C28 C27 0.6(7)
N5 C23 C28 C27 -178.9(5)
C28 C23 N5 Mo2 76.3(5)
C24 C23 N5 Mo2 -103.1(4)
C28 C23 N5 Mo1 -105.4(4)
C24 C23 N5 Mo1 75.2(5)
Mo1 N6 C29 C34 89.2(5)
Mo3 N6 C29 C34 -84.7(4)
Mo1 N6 C29 C30 -95.1(5)
Mo3 N6 C29 C30 91.0(4)
C34 C29 C30 C31 0.2(7)
N6 C29 C30 C31 -175.6(4)
C29 C30 C31 C32 -0.9(8)
C30 C31 C32 C33 -0.2(8)
C31 C32 C33 C34 2.1(8)
C32 C33 C34 C29 -2.9(7)
C32 C33 C34 O4 179.1(4)
C30 C29 C34 C33 1.8(7)
N6 C29 C34 C33 177.6(4)
C30 C29 C34 O4 179.8(4)
N6 C29 C34 O4 -4.3(6)
C33 C34 O4 C36 -76.8(5)
C29 C34 O4 C36 105.1(5)
C40 C35 C36 C37 -2.8(7)
N7 C35 C36 C37 179.3(4)
C40 C35 C36 O4 -177.6(4)
N7 C35 C36 O4 4.5(6)
C34 O4 C36 C37 84.4(6)
C34 O4 C36 C35 -100.7(5)
C35 C36 C37 C38 2.7(8)
O4 C36 C37 C38 177.5(5)
C36 C37 C38 C39 -1.0(8)
C37 C38 C39 C40 -0.7(8)
C38 C39 C40 C35 0.6(7)
C36 C35 C40 C39 1.1(7)
N7 C35 C40 C39 179.0(4)
C40 C35 N7 Mo2 90.5(4)
C36 C35 N7 Mo2 -91.6(4)
C40 C35 N7 Mo3 -95.3(4)
C36 C35 N7 Mo3 82.5(4)
Mo3 N8 C41 C42 -83.2(6)
Mo4 N8 C41 C42 106.2(5)
Mo3 N8 C41 C46 97.5(5)
Mo4 N8 C41 C46 -73.2(6)
C46 C41 C42 C43 2.8(9)
N8 C41 C42 C43 -176.5(5)
C41 C42 C43 C44 -1.3(10)
C42 C43 C44 C45 -0.6(11)
C43 C44 C45 C46 0.9(11)
C44 C45 C46 C41 0.7(9)
C44 C45 C46 O5 -172.8(6)
C42 C41 C46 C45 -2.5(8)
N8 C41 C46 C45 176.8(5)
C42 C41 C46 O5 171.3(5)
N8 C41 C46 O5 -9.4(7)
C45 C46 O5 C48 -76.9(6)
C41 C46 O5 C48 109.3(5)
C46 O5 C48 C49 81.2(5)
C46 O5 C48 C47 -103.9(4)
C52 C47 C48 C49 0.7(6)
N9 C47 C48 C49 -178.7(4)
C52 C47 C48 O5 -174.1(4)
N9 C47 C48 O5 6.4(6)
O5 C48 C49 C50 175.7(4)
C47 C48 C49 C50 1.1(7)
C48 C49 C50 C51 -1.8(8)
C49 C50 C51 C52 0.8(8)
C50 C51 C52 C47 1.0(8)
C48 C47 C52 C51 -1.7(6)
N9 C47 C52 C51 177.7(4)
C48 C47 N9 Mo4 79.1(5)
C52 C47 N9 Mo4 -100.4(4)
C48 C47 N9 Mo2 -94.2(4)
C52 C47 N9 Mo2 86.4(4)
N10 Mo4 N9 C47 -0.3(3)
O2 Mo4 N9 C47 105.2(3)
O1 Mo4 N9 C47 -167.1(3)
N8 Mo4 N9 C47 -91.0(3)
N11 Mo4 N9 C47 -136.9(4)
N10 Mo4 N9 Mo2 174.09(15)
O2 Mo4 N9 Mo2 -80.38(15)
O1 Mo4 N9 Mo2 7.27(12)
N8 Mo4 N9 Mo2 83.36(14)
N11 Mo4 N9 Mo2 37.5(5)
N9 Mo4 N10 C53 -110.9(13)
O2 Mo4 N10 C53 139.9(13)
O1 Mo4 N10 C53 -9.2(17)
N8 Mo4 N10 C53 -23.1(13)
N11 Mo4 N10 C53 57.9(13)
Mo4 N10 C53 C54 128.9(11)
Mo4 N10 C53 C58 -48.2(15)
N10 C53 C54 C55 -176.0(5)
C58 C53 C54 C55 1.2(8)
C53 C54 C55 C56 0.0(9)
C54 C55 C56 C57 -1.1(11)
C55 C56 C57 C58 0.9(11)
C56 C57 C58 O6 174.5(6)
C56 C57 C58 C53 0.4(10)
N10 C53 C58 C57 175.8(5)
C54 C53 C58 C57 -1.4(9)
N10 C53 C58 O6 1.7(8)
C54 C53 C58 O6 -175.6(5)
C57 C58 O6 C60 106.2(6)
C53 C58 O6 C60 -79.5(6)
C64 C59 C60 C61 -1.2(7)
N11 C59 C60 C61 177.9(4)
C64 C59 C60 O6 174.0(4)
N11 C59 C60 O6 -7.0(6)
C58 O6 C60 C61 -62.3(6)
C58 O6 C60 C59 122.6(5)
C59 C60 C61 C62 -0.1(8)
O6 C60 C61 C62 -175.0(4)
C60 C61 C62 C63 1.6(8)
C61 C62 C63 C64 -1.6(8)
C60 C59 C64 C63 1.1(7)
N11 C59 C64 C63 -178.0(4)
C62 C63 C64 C59 0.3(8)
C60 C59 N11 Mo4 -71.3(5)
C64 C59 N11 Mo4 107.7(4)
